data_7222274
loop_
_publ_author_name
'Baruah, Jubaraj Bikash'
'Tarai, Arup'

_publ_section_title
;
 Study on divalent copper, nickel and zinc model complexes for fluoride
 ions detection
;
_journal_name_full 'RSC Adv.'
_journal_paper_doi 10.1039/C5RA18559A
_journal_year 2015
_chemical_formula_moiety 'C14 H12 Cu N2 O6, 2(C3 H7 N O)'
_chemical_formula_sum 'C20 H26 Cu N4 O8'
_chemical_formula_weight 514.00
_chemical_name_systematic
; 
 ? 
;
_space_group_IT_number 2
_space_group_name_Hall '-P 1'
_symmetry_cell_setting triclinic
_symmetry_space_group_name_Hall '-P 1'
_symmetry_space_group_name_H-M 'P -1'
_atom_sites_solution_hydrogens geom
_atom_sites_solution_primary direct
_atom_sites_solution_secondary difmap
_audit_creation_method SHELXL-97
_audit_update_record
;
2015-06-22 deposited with the CCDC.
2015-09-21 downloaded from the CCDC.
;
_cell_angle_alpha 91.394(5)
_cell_angle_beta 102.247(5)
_cell_angle_gamma 101.071(5)
_cell_formula_units_Z 1
_cell_length_a 6.1974(7)
_cell_length_b 7.3044(9)
_cell_length_c 13.1416(16)
_cell_measurement_temperature 296(2)
_cell_volume 569.23(12)
_computing_structure_refinement 'SHELXL-97 (Sheldrick, 1997)'
_computing_structure_solution 'SHELXS-97 (Sheldrick, 1990)'
_diffrn_ambient_temperature 296(2)
_diffrn_measured_fraction_theta_full 0.987
_diffrn_measured_fraction_theta_max 0.987
_diffrn_measurement_device_type 'CCD area detector'
_diffrn_measurement_method 'phi and omega scans'
_diffrn_radiation_monochromator graphite
_diffrn_radiation_source 'fine-focus sealed tube'
_diffrn_radiation_type MoK\a
_diffrn_radiation_wavelength 0.71073
_diffrn_reflns_av_R_equivalents 0.0170
_diffrn_reflns_av_sigmaI/netI 0.0230
_diffrn_reflns_limit_h_max 7
_diffrn_reflns_limit_h_min -7
_diffrn_reflns_limit_k_max 6
_diffrn_reflns_limit_k_min -8
_diffrn_reflns_limit_l_max 14
_diffrn_reflns_limit_l_min -10
_diffrn_reflns_number 2613
_diffrn_reflns_theta_full 25.24
_diffrn_reflns_theta_max 25.24
_diffrn_reflns_theta_min 1.59
_exptl_absorpt_coefficient_mu 1.013
_exptl_absorpt_correction_T_max 0.895
_exptl_absorpt_correction_T_min 0.756
_exptl_absorpt_correction_type multi-scan
_exptl_absorpt_process_details multi-Scan
_exptl_crystal_colour Black
_exptl_crystal_density_diffrn 1.499
_exptl_crystal_density_method 'not measured'
_exptl_crystal_description Block
_exptl_crystal_F_000 267
_exptl_crystal_size_max 0.32
_exptl_crystal_size_mid 0.23
_exptl_crystal_size_min 0.11
_refine_diff_density_max 0.513
_refine_diff_density_min -0.306
_refine_diff_density_rms 0.073
_refine_ls_extinction_method none
_refine_ls_goodness_of_fit_ref 1.034
_refine_ls_hydrogen_treatment mixed
_refine_ls_matrix_type full
_refine_ls_number_parameters 155
_refine_ls_number_reflns 2040
_refine_ls_number_restraints 0
_refine_ls_restrained_S_all 1.034
_refine_ls_R_factor_all 0.0407
_refine_ls_R_factor_gt 0.0387
_refine_ls_shift/su_max 0.000
_refine_ls_shift/su_mean 0.000
_refine_ls_structure_factor_coef Fsqd
_refine_ls_weighting_details 'calc w=1/[\s^2^(Fo^2^)+(0.1000P)^2^+0.1000P] where P=(Fo^2^+2Fc^2^)/3'
_refine_ls_weighting_scheme calc
_refine_ls_wR_factor_gt 0.1184
_refine_ls_wR_factor_ref 0.1222
_reflns_number_gt 1279
_reflns_number_total 2040
_reflns_threshold_expression >2sigma(I)
_cod_data_source_file c5ra18559a2.cif
_cod_data_source_block complex-1
_cod_depositor_comments
;
The following automatic conversions were performed:

'_symmetry_cell_setting' value 'Triclinic' changed to 'triclinic'
according to
/usr/data/users/saulius/crontab/automatic-downloads/rss-feeds/RSC/lib/dictionaries/cif_core.dic
dictionary named 'cif_core.dic' version 2.4.2 from 2011-04-26.

'_exptl_absorpt_correction_type' value 'multi-Scan' changed to
'multi-scan' according to
/usr/data/users/saulius/crontab/automatic-downloads/rss-feeds/RSC/lib/dictionaries/cif_core.dic
dictionary named 'cif_core.dic' version 2.4.2 from 2011-04-26.

Automatic conversion script
Id: cif_fix_values 3271 2015-04-21 07:52:19Z andrius 
;
_cod_database_code 7222274

loop_
_symmetry_equiv_pos_as_xyz
'x, y, z'
'-x, -y, -z'

loop_
_atom_site_label
_atom_site_type_symbol
_atom_site_fract_x
_atom_site_fract_y
_atom_site_fract_z
_atom_site_U_iso_or_equiv
_atom_site_adp_type
_atom_site_occupancy
_atom_site_symmetry_multiplicity
_atom_site_calc_flag
_atom_site_refinement_flags
Cu1 Cu 1.0000 0.0000 0.0000 0.0364(4) Uani 1 2 d S
O2 O 0.8191(5) -0.3947(4) -0.0033(2) 0.0493(9) Uani 1 1 d .
H2 H 0.9192 -0.3829 -0.0361 0.074 Uiso 1 1 calc R
O3 O 0.4233(6) 0.3931(5) 0.2698(3) 0.0633(10) Uani 1 1 d .
H3 H 0.3339 0.3577 0.3067 0.095 Uiso 1 1 calc R
O1 O 0.8842(4) 0.1642(4) 0.0782(2) 0.0401(8) Uani 1 1 d .
N1 N 0.8032(5) -0.2193(4) 0.0348(2) 0.0355(9) Uani 1 1 d .
C1 C 0.6413(6) -0.2209(6) 0.0833(3) 0.0385(13) Uani 1 1 d .
H1A H 0.5497 -0.3359 0.0878 0.046 Uiso 1 1 calc R
C2 C 0.5931(6) -0.0604(5) 0.1303(3) 0.0329(12) Uani 1 1 d .
C3 C 0.4131(6) -0.0845(7) 0.1811(3) 0.0443(14) Uani 1 1 d .
H3A H 0.3322 -0.2048 0.1838 0.053 Uiso 1 1 calc R
C4 C 0.3519(7) 0.0611(7) 0.2266(3) 0.0465(13) Uani 1 1 d .
H4 H 0.2299 0.0401 0.2585 0.056 Uiso 1 1 calc R
C5 C 0.4742(7) 0.2427(7) 0.2249(3) 0.0419(13) Uani 1 1 d .
C6 C 0.6511(6) 0.2726(6) 0.1750(3) 0.0402(13) Uani 1 1 d .
H6 H 0.7301 0.3940 0.1735 0.048 Uiso 1 1 calc R
C7 C 0.7143(6) 0.1268(6) 0.1271(3) 0.0356(13) Uani 1 1 d .
O4 O -0.1981(9) 0.7079(7) 0.5789(4) 0.1056(15) Uani 1 1 d .
N2 N 0.0331(6) 0.7482(5) 0.4690(3) 0.0569(12) Uani 1 1 d .
C10 C -0.0169(12) 0.7304(9) 0.5618(5) 0.088(2) Uani 1 1 d .
H10 H 0.1029 0.7363 0.6188 0.106 Uiso 1 1 calc R
C9 C -0.1234(11) 0.7489(9) 0.3746(4) 0.110(3) Uani 1 1 d .
H9A H -0.2732 0.7053 0.3846 0.165 Uiso 1 1 calc R
H9B H -0.0942 0.6682 0.3226 0.165 Uiso 1 1 calc R
H9C H -0.1096 0.8738 0.3520 0.165 Uiso 1 1 calc R
C8 C 0.2700(10) 0.7821(10) 0.4665(6) 0.117(3) Uani 1 1 d .
H8A H 0.3116 0.9014 0.4393 0.176 Uiso 1 1 calc R
H8B H 0.2970 0.6857 0.4227 0.176 Uiso 1 1 calc R
H8C H 0.3586 0.7816 0.5359 0.176 Uiso 1 1 calc R

loop_
_atom_site_aniso_label
_atom_site_aniso_U_11
_atom_site_aniso_U_22
_atom_site_aniso_U_33
_atom_site_aniso_U_23
_atom_site_aniso_U_13
_atom_site_aniso_U_12
Cu1 0.0344(4) 0.0331(5) 0.0440(6) 0.0049(4) 0.0149(3) 0.0058(3)
O2 0.0530(18) 0.0336(17) 0.072(2) 0.0003(15) 0.0365(15) 0.0105(12)
O3 0.072(2) 0.061(2) 0.070(3) -0.010(2) 0.0438(18) 0.0170(17)
O1 0.0407(15) 0.0327(16) 0.0528(18) -0.0031(15) 0.0248(13) 0.0067(12)
N1 0.0425(18) 0.0264(19) 0.043(2) -0.0018(17) 0.0161(15) 0.0136(13)
C1 0.0367(19) 0.041(3) 0.040(2) 0.006(2) 0.0161(17) 0.0055(17)
C2 0.0349(19) 0.035(2) 0.034(2) 0.000(2) 0.0138(16) 0.0124(17)
C3 0.040(2) 0.047(3) 0.048(3) 0.008(2) 0.0179(19) 0.0057(19)
C4 0.043(2) 0.058(3) 0.045(3) 0.004(3) 0.0237(19) 0.010(2)
C5 0.046(2) 0.052(3) 0.033(2) -0.005(2) 0.0156(18) 0.017(2)
C6 0.045(2) 0.037(3) 0.042(3) -0.003(2) 0.0161(19) 0.0086(19)
C7 0.0299(18) 0.043(3) 0.034(2) 0.006(2) 0.0075(16) 0.0066(17)
O4 0.100(3) 0.125(4) 0.111(4) 0.005(3) 0.063(3) 0.027(3)
N2 0.067(2) 0.059(2) 0.051(2) 0.008(2) 0.0238(19) 0.0168(19)
C10 0.097(5) 0.089(4) 0.080(4) 0.006(4) 0.010(4) 0.029(4)
C9 0.093(5) 0.123(5) 0.083(4) 0.008(4) -0.017(3) -0.015(4)
C8 0.067(4) 0.137(6) 0.145(6) 0.053(5) 0.020(4) 0.012(4)

loop_
_atom_type_symbol
_atom_type_description
_atom_type_scat_dispersion_real
_atom_type_scat_dispersion_imag
_atom_type_scat_source
C C 0.0033 0.0016 'International Tables Vol C Tables 4.2.6.8 and 6.1.1.4'
H H 0.0000 0.0000 'International Tables Vol C Tables 4.2.6.8 and 6.1.1.4'
Cu Cu 0.3201 1.2651 'International Tables Vol C Tables 4.2.6.8 and 6.1.1.4'
N N 0.0061 0.0033 'International Tables Vol C Tables 4.2.6.8 and 6.1.1.4'
O O 0.0106 0.0060 'International Tables Vol C Tables 4.2.6.8 and 6.1.1.4'

loop_
_geom_angle_atom_site_label_1
_geom_angle_atom_site_label_2
_geom_angle_atom_site_label_3
_geom_angle
_geom_angle_site_symmetry_1
_geom_angle_site_symmetry_3
O1 Cu1 O1 180.0 2_755 .
O1 Cu1 N1 87.60(13) 2_755 .
O1 Cu1 N1 92.40(13) . .
O1 Cu1 N1 92.40(13) 2_755 2_755
O1 Cu1 N1 87.60(13) . 2_755
N1 Cu1 N1 180.0 . 2_755
N1 O2 H2 109.5 . .
C5 O3 H3 109.5 . .
C7 O1 Cu1 129.5(3) . .
C1 N1 O2 114.5(3) . .
C1 N1 Cu1 126.8(3) . .
O2 N1 Cu1 118.4(2) . .
N1 C1 C2 125.1(3) . .
N1 C1 H1A 117.5 . .
C2 C1 H1A 117.5 . .
C3 C2 C1 118.5(4) . .
C3 C2 C7 117.4(4) . .
C1 C2 C7 124.0(4) . .
C4 C3 C2 122.7(4) . .
C4 C3 H3A 118.7 . .
C2 C3 H3A 118.7 . .
C3 C4 C5 119.4(4) . .
C3 C4 H4 120.3 . .
C5 C4 H4 120.3 . .
O3 C5 C6 118.0(4) . .
O3 C5 C4 122.2(4) . .
C6 C5 C4 119.7(5) . .
C5 C6 C7 121.8(4) . .
C5 C6 H6 119.1 . .
C7 C6 H6 119.1 . .
O1 C7 C6 119.3(3) . .
O1 C7 C2 121.8(4) . .
C6 C7 C2 118.9(4) . .
C10 N2 C9 125.2(5) . .
C10 N2 C8 116.8(5) . .
C9 N2 C8 117.8(5) . .
O4 C10 N2 126.2(6) . .
O4 C10 H10 116.9 . .
N2 C10 H10 116.9 . .
N2 C9 H9A 109.5 . .
N2 C9 H9B 109.5 . .
H9A C9 H9B 109.5 . .
N2 C9 H9C 109.5 . .
H9A C9 H9C 109.5 . .
H9B C9 H9C 109.5 . .
N2 C8 H8A 109.5 . .
N2 C8 H8B 109.5 . .
H8A C8 H8B 109.5 . .
N2 C8 H8C 109.5 . .
H8A C8 H8C 109.5 . .
H8B C8 H8C 109.5 . .

loop_
_geom_bond_atom_site_label_1
_geom_bond_atom_site_label_2
_geom_bond_distance
_geom_bond_site_symmetry_2
Cu1 O1 1.895(3) 2_755
Cu1 O1 1.895(3) .
Cu1 N1 1.945(3) .
Cu1 N1 1.945(3) 2_755
O2 N1 1.393(4) .
O2 H2 0.8200 .
O3 C5 1.355(5) .
O3 H3 0.8200 .
O1 C7 1.335(4) .
N1 C1 1.296(5) .
C1 C2 1.422(6) .
C1 H1A 0.9300 .
C2 C3 1.402(6) .
C2 C7 1.435(5) .
C3 C4 1.361(6) .
C3 H3A 0.9300 .
C4 C5 1.398(6) .
C4 H4 0.9300 .
C5 C6 1.378(6) .
C6 C7 1.384(6) .
C6 H6 0.9300 .
O4 C10 1.173(8) .
N2 C10 1.323(8) .
N2 C9 1.404(6) .
N2 C8 1.449(7) .
C10 H10 0.9300 .
C9 H9A 0.9600 .
C9 H9B 0.9600 .
C9 H9C 0.9600 .
C8 H8A 0.9600 .
C8 H8B 0.9600 .
C8 H8C 0.9600 .

loop_
_geom_torsion_atom_site_label_1
_geom_torsion_atom_site_label_2
_geom_torsion_atom_site_label_3
_geom_torsion_atom_site_label_4
_geom_torsion
_geom_torsion_site_symmetry_1
O1 Cu1 O1 C7 -90(12) 2_755
N1 Cu1 O1 C7 -5.4(3) .
N1 Cu1 O1 C7 174.6(3) 2_755
O1 Cu1 N1 C1 -172.5(3) 2_755
O1 Cu1 N1 C1 7.5(3) .
N1 Cu1 N1 C1 -49(4) 2_755
O1 Cu1 N1 O2 1.2(2) 2_755
O1 Cu1 N1 O2 -178.8(2) .
N1 Cu1 N1 O2 125(3) 2_755
O2 N1 C1 C2 179.0(3) .
Cu1 N1 C1 C2 -7.1(5) .
N1 C1 C2 C3 -179.5(3) .
N1 C1 C2 C7 2.1(5) .
C1 C2 C3 C4 -178.8(3) .
C7 C2 C3 C4 -0.2(5) .
C2 C3 C4 C5 -1.1(6) .
C3 C4 C5 O3 -179.2(4) .
C3 C4 C5 C6 1.7(5) .
O3 C5 C6 C7 180.0(3) .
C4 C5 C6 C7 -0.9(6) .
Cu1 O1 C7 C6 -176.4(2) .
Cu1 O1 C7 C2 2.7(5) .
C5 C6 C7 O1 178.7(3) .
C5 C6 C7 C2 -0.5(5) .
C3 C2 C7 O1 -178.2(3) .
C1 C2 C7 O1 0.3(5) .
C3 C2 C7 C6 1.0(5) .
C1 C2 C7 C6 179.5(3) .
C9 N2 C10 O4 2.1(11) .
C8 N2 C10 O4 177.7(7) .
